data_2011546
loop_
_publ_author_name
'Alyea, Elmer C.'
'Kannan, Shanmugaperumal'
'Ferguson, George'

_publ_section_title <i>cis</i>-\m-Chloro-\m-<i>p</i>-toluenethiolato-bis[chloro(triethylphosphine)palladium]
_journal_issue 11
_journal_name_full 'Acta Crystallographica Section C'
_journal_page_first e493
_journal_page_last e494
_journal_paper_doi 10.1107/S0108270100013408
_journal_volume 56
_journal_year 2000
_chemical_formula_iupac '[Pd2 Cl3 (C7 H7 S) (C6 H15 P)2]'
_chemical_formula_moiety 'C19 H37 Cl3 P2 Pd2 S'
_chemical_formula_sum 'C19 H37 Cl3 P2 Pd2 S'
_chemical_formula_weight 678.69
_chemical_name_systematic
;
cis-\m-Chloro-\m-p-toluenethiolato-bis[chloro(triethylphosphine)palladium]
;
_space_group_IT_number 4
_symmetry_cell_setting monoclinic
_symmetry_space_group_name_Hall 'P 2yb'
_symmetry_space_group_name_H-M 'P 1 21 1'
_cell_angle_alpha 90.00
_cell_angle_beta 92.132(9)
_cell_angle_gamma 90.00
_cell_formula_units_Z 2
_cell_length_a 7.8564(7)
_cell_length_b 17.4629(16)
_cell_length_c 9.7865(16)
_cell_measurement_reflns_used 25
_cell_measurement_temperature 294.0(10)
_cell_measurement_theta_max 18.25
_cell_measurement_theta_min 10.00
_cell_volume 1341.7(3)
_computing_cell_refinement 'SET4 and CELDIM (Enraf-Nonius, 1992)'
_computing_data_collection 'CAD-4-PC (Enraf-Nonius, 1992)'
_computing_data_reduction 'DATRD2 in NRCVAX96 (Gabe et al., 1989)'
_computing_publication_material 'NRCVAX96, SHELXL97  and WordPerfect macro PREP8 (Ferguson, 1998)'
_computing_structure_refinement 'NRCVAX96 and SHELXL97 (Sheldrick, 1997)'
_computing_structure_solution 'SHELXS97 (Sheldrick, 1997)'
_diffrn_ambient_temperature 294.0(10)
_diffrn_measured_fraction_theta_full .999
_diffrn_measured_fraction_theta_max .999
_diffrn_measurement_device 'Enraf-Nonius CAD-4'
_diffrn_measurement_method \q/2\q
_diffrn_radiation_monochromator graphite
_diffrn_radiation_source 'X-ray tube'
_diffrn_radiation_type MoK\a
_diffrn_radiation_wavelength .71073
_diffrn_reflns_av_R_equivalents .016
_diffrn_reflns_av_sigmaI/netI .0631
_diffrn_reflns_limit_h_max 9
_diffrn_reflns_limit_h_min -9
_diffrn_reflns_limit_k_max 20
_diffrn_reflns_limit_k_min 0
_diffrn_reflns_limit_l_max 11
_diffrn_reflns_limit_l_min 0
_diffrn_reflns_number 2652
_diffrn_reflns_theta_full 25.04
_diffrn_reflns_theta_max 25.04
_diffrn_reflns_theta_min 2.08
_diffrn_standards_decay_% 'no decay, variation 1.0'
_diffrn_standards_interval_time 120
_diffrn_standards_number 3
_exptl_absorpt_coefficient_mu 1.841
_exptl_absorpt_correction_T_max .883
_exptl_absorpt_correction_T_min .746
_exptl_absorpt_correction_type gaussian
_exptl_absorpt_process_details '(ABSO in NRCVAX; Gabe et al., 1989)'
_exptl_crystal_colour colouless
_exptl_crystal_density_diffrn 1.680
_exptl_crystal_density_method 'not measured'
_exptl_crystal_description plate
_exptl_crystal_F_000 680
_exptl_crystal_size_max .43
_exptl_crystal_size_mid .16
_exptl_crystal_size_min .07
_refine_diff_density_max .475
_refine_diff_density_min -.546
_refine_ls_abs_structure_details 'Flack (1983), no Friedel pairs'
_refine_ls_abs_structure_Flack .01(5)
_refine_ls_extinction_method none
_refine_ls_goodness_of_fit_ref .975
_refine_ls_hydrogen_treatment constr
_refine_ls_matrix_type full
_refine_ls_number_parameters 245
_refine_ls_number_reflns 2457
_refine_ls_number_restraints 1
_refine_ls_restrained_S_all .975
_refine_ls_R_factor_all .062
_refine_ls_R_factor_gt .038
_refine_ls_shift/su_max <0.001
_refine_ls_shift/su_mean <0.001
_refine_ls_structure_factor_coef Fsqd
_refine_ls_weighting_details 'w = 1/[\s^2^(Fo^2^)+(0.0270P)^2^] where P = (Fo^2^+2Fc^2^)/3'
_refine_ls_weighting_scheme calc
_refine_ls_wR_factor_ref .068
_reflns_number_gt 1842
_reflns_number_total 2457
_reflns_threshold_expression I>2\s(I)
_cod_data_source_file qa0405.cif
_cod_data_source_block I
_cod_depositor_comments
;
The following automatic conversions were performed:

'_exptl_absorpt_correction_type' value 'Gaussian' changed to
'gaussian' according to
/home/saulius/struct/CIF-dictionaries/cif_core.dic dictionary named
'cif_core.dic' version 2.4.1 from 2010-06-29.

Automatic conversion script
Id: cif_fix_values 1715 2011-07-08 13:25:40Z adriana 
;
_cod_original_sg_symbol_H-M 'P 21'
_cod_database_code 2011546
_cod_database_fobs_code 2011546

loop_
_symmetry_equiv_pos_as_xyz
'x, y, z'
'-x, y+1/2, -z'

loop_
_atom_site_label
_atom_site_fract_x
_atom_site_fract_y
_atom_site_fract_z
_atom_site_U_iso_or_equiv
_atom_site_adp_type
_atom_site_calc_flag
_atom_site_refinement_flags
_atom_site_occupancy
_atom_site_disorder_assembly
_atom_site_disorder_group
_atom_site_type_symbol
Pd1 .57138(9) .00001(4) .58569(7) .0417(2) Uani d . 1 . . Pd
Pd2 .41466(10) -.09317(4) .32653(8) .0434(2) Uani d . 1 . . Pd
S1 .3062(3) -.01285(15) .4850(2) .0423(6) Uani d . 1 . . S
Cl1 .8433(3) -.0031(3) .6854(3) .0786(9) Uani d . 1 . . Cl
Cl2 .5263(4) -.1698(2) .1568(3) .0738(9) Uani d . 1 . . Cl
Cl12 .6746(3) -.01835(15) .3557(3) .0556(8) Uani d . 1 . . Cl
P1 .4450(4) .01369(18) .7852(3) .0515(8) Uani d . 1 . . P
P2 .1798(4) -.16526(16) .3146(3) .0498(7) Uani d . 1 . . P
C11 .3036(16) .0981(8) .7788(12) .075(4) Uani d . 1 . . C
C12 .1981(18) .1087(9) .9010(14) .109(5) Uani d . 1 . . C
C13 .5725(15) .0205(7) .9409(10) .070(4) Uani d . 1 . . C
C14 .6676(17) .0924(8) .9655(13) .095(4) Uani d . 1 . . C
C15 .3101(15) -.0677(7) .8128(12) .066(4) Uani d . 1 . . C
C16 .4005(16) -.1435(7) .7913(13) .077(4) Uani d . 1 . . C
C21 .0698(17) -.1543(8) .1514(12) .076(4) Uani d . 1 . . C
C22 .0183(15) -.0720(8) .1187(11) .083(4) Uani d . 1 . . C
C23 .2310(17) -.2660(7) .3273(14) .078(4) Uani d . 1 . . C
C24 .3412(18) -.2869(7) .4485(16) .103(5) Uani d . 1 . . C
C25 .0273(12) -.1479(7) .4428(11) .061(3) Uani d . 1 . . C
C26 -.1285(14) -.1997(7) .4373(12) .077(4) Uani d . 1 . . C
C31 .2507(13) .0716(6) .3901(10) .043(3) Uani d . 1 . . C
C32 .3665(15) .1158(7) .3259(11) .063(4) Uani d . 1 . . C
C33 .3083(17) .1825(7) .2537(12) .076(4) Uani d . 1 . . C
C34 .140(2) .1988(9) .2418(15) .082(4) Uani d . 1 . . C
C35 .0285(18) .1521(9) .3015(14) .083(4) Uani d . 1 . . C
C36 .0801(15) .0898(7) .3773(12) .072(4) Uani d . 1 . . C
C37 .085(2) .2698(9) .1633(15) .124(6) Uani d . 1 . . C
H11A .3729 .1435 .7679 .090 Uiso calc R 1 . . H
H11B .2281 .0940 .6984 .090 Uiso calc R 1 . . H
H12A .1287 .1536 .8890 .163 Uiso calc R 1 . . H
H12B .2713 .1145 .9810 .163 Uiso calc R 1 . . H
H12C .1263 .0647 .9115 .163 Uiso calc R 1 . . H
H13A .4984 .0127 1.0168 .084 Uiso calc R 1 . . H
H13B .6537 -.0213 .9424 .084 Uiso calc R 1 . . H
H14A .7305 .0891 1.0513 .143 Uiso calc R 1 . . H
H14B .5891 .1345 .9679 .143 Uiso calc R 1 . . H
H14C .7451 .1003 .8932 .143 Uiso calc R 1 . . H
H15A .2703 -.0659 .9054 .079 Uiso calc R 1 . . H
H15B .2113 -.0647 .7506 .079 Uiso calc R 1 . . H
H16A .3234 -.1849 .8072 .116 Uiso calc R 1 . . H
H16B .4971 -.1472 .8539 .116 Uiso calc R 1 . . H
H16C .4379 -.1461 .6992 .116 Uiso calc R 1 . . H
H21A .1425 -.1728 .0806 .092 Uiso calc R 1 . . H
H21B -.0317 -.1859 .1497 .092 Uiso calc R 1 . . H
H22A -.0396 -.0701 .0306 .124 Uiso calc R 1 . . H
H22B .1182 -.0403 .1179 .124 Uiso calc R 1 . . H
H22C -.0562 -.0535 .1870 .124 Uiso calc R 1 . . H
H23A .1256 -.2949 .3304 .094 Uiso calc R 1 . . H
H23B .2878 -.2814 .2453 .094 Uiso calc R 1 . . H
H24A .3626 -.3410 .4480 .154 Uiso calc R 1 . . H
H24B .2849 -.2733 .5305 .154 Uiso calc R 1 . . H
H24C .4473 -.2597 .4453 .154 Uiso calc R 1 . . H
H25A .0841 -.1535 .5319 .073 Uiso calc R 1 . . H
H25B -.0109 -.0952 .4346 .073 Uiso calc R 1 . . H
H26A -.2022 -.1861 .5094 .115 Uiso calc R 1 . . H
H26B -.0932 -.2520 .4483 .115 Uiso calc R 1 . . H
H26C -.1883 -.1937 .3506 .115 Uiso calc R 1 . . H
H32 .4814 .1027 .3290 .075 Uiso calc R 1 . . H
H33 .3867 .2150 .2146 .091 Uiso calc R 1 . . H
H35 -.0873 .1625 .2908 .100 Uiso calc R 1 . . H
H36 .0000 .0599 .4201 .087 Uiso calc R 1 . . H
H37A .1630 .2795 .0922 .186 Uiso calc R 1 . . H
H37B .0840 .3128 .2244 .186 Uiso calc R 1 . . H
H37C -.0274 .2622 .1236 .186 Uiso calc R 1 . . H

loop_
_atom_site_aniso_label
_atom_site_aniso_U_11
_atom_site_aniso_U_22
_atom_site_aniso_U_33
_atom_site_aniso_U_12
_atom_site_aniso_U_13
_atom_site_aniso_U_23
Pd1 .0316(4) .0482(5) .0453(4) -.0003(4) .0000(3) .0007(4)
Pd2 .0402(4) .0490(5) .0409(4) .0037(5) -.0015(3) -.0032(4)
S1 .0341(13) .0462(17) .0464(14) -.0041(12) .0003(11) -.0027(12)
Cl1 .0396(15) .121(3) .0737(19) .008(2) -.0120(13) -.011(2)
Cl2 .072(2) .090(2) .0595(19) .0133(19) .0061(16) -.0229(18)
Cl12 .0419(15) .067(2) .0590(16) -.0009(14) .0112(12) -.0023(14)
P1 .0532(17) .058(2) .0430(15) .0028(16) .0003(12) -.0022(15)
P2 .0487(18) .0538(18) .0464(17) -.0060(15) -.0045(14) -.0057(14)
C11 .082(9) .082(9) .063(8) .021(8) .015(7) -.017(7)
C12 .094(11) .113(13) .118(13) .040(10) .007(10) -.021(10)
C13 .068(8) .087(10) .056(7) -.005(7) -.004(6) .017(7)
C14 .106(12) .083(10) .097(11) -.011(10) -.010(9) -.008(9)
C15 .062(8) .082(9) .056(7) -.001(7) .019(6) -.007(6)
C16 .094(11) .053(8) .085(10) -.019(8) .022(8) -.004(7)
C21 .073(9) .097(11) .058(8) -.031(9) -.010(7) -.009(7)
C22 .072(9) .134(13) .041(6) .036(9) -.005(6) .014(7)
C23 .083(10) .059(8) .092(10) -.008(7) -.015(8) -.016(8)
C24 .125(13) .053(9) .129(15) .025(10) -.021(12) .016(8)
C25 .035(6) .070(8) .078(9) -.009(6) -.001(6) .008(7)
C26 .060(8) .076(9) .095(10) -.015(7) .009(7) .008(8)
C31 .039(6) .049(7) .040(6) -.007(5) -.004(5) -.017(5)
C32 .057(8) .088(9) .043(6) -.016(7) -.005(6) .010(7)
C33 .084(10) .083(10) .060(8) .018(8) -.011(8) .023(8)
C34 .085(11) .095(11) .063(9) .035(10) -.016(9) -.001(7)
C35 .055(9) .104(12) .089(11) .037(9) -.017(8) -.013(9)
C36 .048(7) .077(9) .091(9) .031(7) -.007(7) -.006(7)
C37 .155(16) .116(13) .099(11) .080(12) -.002(11) .051(10)

loop_
_atom_type_symbol
_atom_type_description
_atom_type_scat_dispersion_real
_atom_type_scat_dispersion_imag
_atom_type_scat_source
C C .0033 .0016 'International Tables Vol C Tables 4.2.6.8 and 6.1.1.4'
H H .0000 .0000 'International Tables Vol C Tables 4.2.6.8 and 6.1.1.4'
Cl Cl .1484 .1585 'International Tables Vol C Tables 4.2.6.8 and 6.1.1.4'
P P .1023 .0942 'International Tables Vol C Tables 4.2.6.8 and 6.1.1.4'
Pd Pd -.9988 1.0072 'International Tables Vol C Tables 4.2.6.8 and 6.1.1.4'
S S .1246 .1234 'International Tables Vol C Tables 4.2.6.8 and 6.1.1.4'

loop_
_geom_angle_atom_site_label_1
_geom_angle_atom_site_label_2
_geom_angle_atom_site_label_3
_geom_angle
_geom_angle_publ_flag
P1 Pd1 S1 87.69(10) yes
P1 Pd1 Cl1 93.84(10) yes
S1 Pd1 Cl1 172.99(14) yes
P1 Pd1 Cl12 172.96(10) yes
S1 Pd1 Cl12 85.31(9) yes
Cl1 Pd1 Cl12 93.02(10) yes
P2 Pd2 S1 93.07(10) yes
P2 Pd2 Cl2 88.36(12) yes
S1 Pd2 Cl2 176.97(12) yes
P2 Pd2 Cl12 175.93(11) yes
S1 Pd2 Cl12 85.59(9) yes
Cl2 Pd2 Cl12 93.16(11) yes
C31 S1 Pd2 104.1(3) no
C31 S1 Pd1 110.1(3) no
Pd2 S1 Pd1 89.78(9) yes
Pd2 Cl12 Pd1 82.67(8) yes
C13 P1 C15 103.8(6) no
C13 P1 C11 107.0(6) no
C15 P1 C11 106.2(6) no
C13 P1 Pd1 119.7(4) no
C15 P1 Pd1 109.3(4) no
C11 P1 Pd1 110.0(4) no
C25 P2 C21 106.9(6) no
C25 P2 C23 105.6(6) no
C21 P2 C23 105.3(6) no
C25 P2 Pd2 116.2(4) no
C21 P2 Pd2 110.8(4) no
C23 P2 Pd2 111.4(4) no
C12 C11 P1 115.0(10) no
C12 C11 H11A 108.5 no
P1 C11 H11A 108.5 no
C12 C11 H11B 108.5 no
P1 C11 H11B 108.5 no
H11A C11 H11B 107.5 no
C11 C12 H12A 109.5 no
C11 C12 H12B 109.5 no
H12A C12 H12B 109.5 no
C11 C12 H12C 109.5 no
H12A C12 H12C 109.5 no
H12B C12 H12C 109.5 no
C14 C13 P1 117.2(9) no
C14 C13 H13A 108.0 no
P1 C13 H13A 108.0 no
C14 C13 H13B 108.0 no
P1 C13 H13B 108.0 no
H13A C13 H13B 107.2 no
C13 C14 H14A 109.5 no
C13 C14 H14B 109.5 no
H14A C14 H14B 109.5 no
C13 C14 H14C 109.5 no
H14A C14 H14C 109.5 no
H14B C14 H14C 109.5 no
C16 C15 P1 112.7(8) no
C16 C15 H15A 109.0 no
P1 C15 H15A 109.0 no
C16 C15 H15B 109.0 no
P1 C15 H15B 109.0 no
H15A C15 H15B 107.8 no
C15 C16 H16A 109.5 no
C15 C16 H16B 109.5 no
H16A C16 H16B 109.5 no
C15 C16 H16C 109.5 no
H16A C16 H16C 109.5 no
H16B C16 H16C 109.5 no
C22 C21 P2 113.7(9) no
C22 C21 H21A 108.8 no
P2 C21 H21A 108.8 no
C22 C21 H21B 108.8 no
P2 C21 H21B 108.8 no
H21A C21 H21B 107.7 no
C21 C22 H22A 109.5 no
C21 C22 H22B 109.5 no
H22A C22 H22B 109.5 no
C21 C22 H22C 109.5 no
H22A C22 H22C 109.5 no
H22B C22 H22C 109.5 no
C24 C23 P2 114.5(9) no
C24 C23 H23A 108.6 no
P2 C23 H23A 108.6 no
C24 C23 H23B 108.6 no
P2 C23 H23B 108.6 no
H23A C23 H23B 107.6 no
C23 C24 H24A 109.5 no
C23 C24 H24B 109.5 no
H24A C24 H24B 109.5 no
C23 C24 H24C 109.5 no
H24A C24 H24C 109.5 no
H24B C24 H24C 109.5 no
C26 C25 P2 115.6(8) no
C26 C25 H25A 108.4 no
P2 C25 H25A 108.4 no
C26 C25 H25B 108.4 no
P2 C25 H25B 108.4 no
H25A C25 H25B 107.4 no
C25 C26 H26A 109.5 no
C25 C26 H26B 109.5 no
H26A C26 H26B 109.5 no
C25 C26 H26C 109.5 no
H26A C26 H26C 109.5 no
H26B C26 H26C 109.5 no
C32 C31 C36 119.3(11) no
C32 C31 S1 123.5(9) no
C36 C31 S1 117.1(9) no
C31 C32 C33 118.8(12) no
C31 C32 H32 120.6 no
C33 C32 H32 120.6 no
C34 C33 C32 120.5(13) no
C34 C33 H33 119.7 no
C32 C33 H33 119.7 no
C35 C34 C33 119.0(14) no
C35 C34 C37 122.6(14) no
C33 C34 C37 118.4(15) no
C34 C35 C36 122.2(13) no
C34 C35 H35 118.9 no
C36 C35 H35 118.9 no
C35 C36 C31 120.0(13) no
C35 C36 H36 120.0 no
C31 C36 H36 120.0 no
C34 C37 H37A 109.5 no
C34 C37 H37B 109.5 no
H37A C37 H37B 109.5 no
C34 C37 H37C 109.5 no
H37A C37 H37C 109.5 no
H37B C37 H37C 109.5 no

loop_
_geom_bond_atom_site_label_1
_geom_bond_atom_site_label_2
_geom_bond_site_symmetry_2
_geom_bond_distance
_geom_bond_publ_flag
Pd1 P1 . 2.236(3) yes
Pd1 S1 . 2.282(3) yes
Pd1 Cl1 . 2.316(3) yes
Pd1 Cl12 . 2.442(3) yes
Pd2 P2 . 2.233(3) yes
Pd2 S1 . 2.280(3) yes
Pd2 Cl2 . 2.329(3) yes
Pd2 Cl12 . 2.432(3) yes
S1 C31 . 1.788(11) ?
P1 C13 . 1.796(10) no
P1 C15 . 1.799(11) no
P1 C11 . 1.845(12) no
P2 C25 . 1.793(11) no
P2 C21 . 1.797(11) no
P2 C23 . 1.809(12) no
C11 C12 . 1.492(16) no
C11 H11A . .97 no
C11 H11B . .97 no
C12 H12A . .96 no
C12 H12B . .96 no
C12 H12C . .96 no
C13 C14 . 1.476(15) no
C13 H13A . .97 no
C13 H13B . .97 no
C14 H14A . .96 no
C14 H14B . .96 no
C14 H14C . .96 no
C15 C16 . 1.520(15) no
C15 H15A . .97 no
C15 H15B . .97 no
C16 H16A . .96 no
C16 H16B . .96 no
C16 H16C . .96 no
C21 C22 . 1.524(18) no
C21 H21A . .97 no
C21 H21B . .97 no
C22 H22A . .96 no
C22 H22B . .96 no
C22 H22C . .96 no
C23 C24 . 1.488(16) no
C23 H23A . .97 no
C23 H23B . .97 no
C24 H24A . .96 no
C24 H24B . .96 no
C24 H24C . .96 no
C25 C26 . 1.521(13) no
C25 H25A . .97 no
C25 H25B . .97 no
C26 H26A . .96 no
C26 H26B . .96 no
C26 H26C . .96 no
C31 C32 . 1.364(14) no
C31 C36 . 1.379(13) no
C32 C33 . 1.430(15) no
C32 H32 . .93 no
C33 C34 . 1.353(16) no
C33 H33 . .93 no
C34 C35 . 1.346(18) no
C34 C37 . 1.513(17) no
C35 C36 . 1.369(17) no
C35 H35 . .93 no
C36 H36 . .93 no
C37 H37A . .96 no
C37 H37B . .96 no
C37 H37C . .96 no

loop_
_geom_torsion_atom_site_label_1
_geom_torsion_atom_site_label_2
_geom_torsion_atom_site_label_3
_geom_torsion_atom_site_label_4
_geom_torsion
_geom_torsion_publ_flag
P1 Pd1 Pd2 P2 -6.80(15) no
S1 Pd1 Pd2 P2 -46.80(14) no
Cl1 Pd1 Pd2 P2 126.70(16) no
Cl12 Pd1 Pd2 P2 176.56(15) no
P1 Pd1 Pd2 S1 40.00(14) no
Cl1 Pd1 Pd2 S1 173.50(17) no
Cl12 Pd1 Pd2 S1 -136.64(13) no
P1 Pd1 Pd2 Cl2 -144.26(16) no
S1 Pd1 Pd2 Cl2 175.74(17) no
Cl1 Pd1 Pd2 Cl2 -10.76(19) no
Cl12 Pd1 Pd2 Cl2 39.10(15) no
P1 Pd1 Pd2 Cl12 176.63(14) no
S1 Pd1 Pd2 Cl12 136.64(13) no
Cl1 Pd1 Pd2 Cl12 -49.86(16) no
P2 Pd2 S1 C31 -104.3(3) no
Cl12 Pd2 S1 C31 79.5(3) no
Pd1 Pd2 S1 C31 110.7(3) no
P2 Pd2 S1 Pd1 144.94(10) no
Cl12 Pd2 S1 Pd1 -31.21(9) no
P1 Pd1 S1 C31 106.8(3) no
Cl12 Pd1 S1 C31 -73.9(3) no
Pd2 Pd1 S1 C31 -105.0(3) no
P1 Pd1 S1 Pd2 -148.17(11) no
Cl12 Pd1 S1 Pd2 31.08(9) no
S1 Pd2 Cl12 Pd1 29.22(9) no
Cl2 Pd2 Cl12 Pd1 -153.54(10) no
S1 Pd1 Cl12 Pd2 -29.20(9) no
Cl1 Pd1 Cl12 Pd2 143.97(13) no
S1 Pd1 P1 C13 174.9(5) no
Cl1 Pd1 P1 C13 1.8(5) no
Pd2 Pd1 P1 C13 147.8(5) no
S1 Pd1 P1 C15 55.6(4) no
Cl1 Pd1 P1 C15 -117.5(4) no
Pd2 Pd1 P1 C15 28.5(4) no
S1 Pd1 P1 C11 -60.6(5) no
Cl1 Pd1 P1 C11 126.3(5) no
Pd2 Pd1 P1 C11 -87.7(5) no
S1 Pd2 P2 C25 -10.9(4) no
Cl2 Pd2 P2 C25 171.7(4) no
Pd1 Pd2 P2 C25 20.2(5) no
S1 Pd2 P2 C21 111.4(5) no
Cl2 Pd2 P2 C21 -66.0(5) no
Pd1 Pd2 P2 C21 142.5(5) no
S1 Pd2 P2 C23 -131.8(5) no
Cl2 Pd2 P2 C23 50.8(5) no
Pd1 Pd2 P2 C23 -100.7(5) no
C13 P1 C11 C12 -54.5(11) no
C15 P1 C11 C12 55.8(11) no
Pd1 P1 C11 C12 173.9(9) no
C15 P1 C13 C14 -165.5(10) no
C11 P1 C13 C14 -53.4(11) no
Pd1 P1 C13 C14 72.5(11) no
C13 P1 C15 C16 -79.4(10) no
C11 P1 C15 C16 168.0(9) no
Pd1 P1 C15 C16 49.4(10) no
C25 P2 C21 C22 69.4(11) no
C23 P2 C21 C22 -178.6(10) no
Pd2 P2 C21 C22 -58.1(11) no
C25 P2 C23 C24 -73.9(12) no
C21 P2 C23 C24 173.2(11) no
Pd2 P2 C23 C24 53.0(12) no
C21 P2 C25 C26 58.2(10) no
C23 P2 C25 C26 -53.5(10) no
Pd2 P2 C25 C26 -177.5(7) no
Pd2 S1 C31 C32 -62.6(9) no
Pd1 S1 C31 C32 32.5(10) no
Pd2 S1 C31 C36 114.3(8) no
Pd1 S1 C31 C36 -150.6(7) no
C36 C31 C32 C33 3.7(16) no
S1 C31 C32 C33 -179.4(8) no
C31 C32 C33 C34 -4.3(18) no
C32 C33 C34 C35 1(2) no
C32 C33 C34 C37 -179.5(13) no
C33 C34 C35 C36 2(2) no
C37 C34 C35 C36 -177.1(13) no
C34 C35 C36 C31 -3(2) no
C32 C31 C36 C35 -.5(17) no
S1 C31 C36 C35 -177.5(9) no
